data_4301506
loop_
_publ_author_name
'Sofia Derossi'
'Lee Brammer'
'Christopher A. Hunter'
'Michael D. Ward'

_publ_contact_author
; 
        Prof. Mike Ward
        Department of Chemistry
        University of Sheffield
        SHEFFIELD
        S3 7HF
;
_publ_contact_author_email m.d.ward@sheffield.ac.uk
_publ_contact_author_fax '0114 2229346'
_publ_section_title
;
Halogen Bonded Supramolecular Assemblies of [Ru(bipy)(CN)4]2- Anions
and N-Methyl-Halopyridinium Cations in the Solid State and in Solution
;
_journal_name_full 'Inorganic Chemistry'
_journal_page_first 1666
_journal_page_last 1677
_journal_paper_doi 10.1021/ic8021529
_journal_volume 48
_journal_year 2009
_chemical_formula_sum 'C26 H30 Br4 N8 O5 Ru'
_chemical_formula_weight 955.29
_chemical_name_systematic
; 
 ? 
;
_space_group_IT_number 4
_symmetry_cell_setting monoclinic
_symmetry_space_group_name_Hall 'P 2yb'
_symmetry_space_group_name_H-M 'P 1 21 1'
_atom_sites_solution_hydrogens geom
_atom_sites_solution_primary direct
_atom_sites_solution_secondary difmap
_audit_creation_method SHELXL-97
_cell_angle_alpha 90.00
_cell_angle_beta 93.502(3)
_cell_angle_gamma 90.00
_cell_formula_units_Z 2
_cell_length_a 11.8193(6)
_cell_length_b 11.2662(6)
_cell_length_c 12.6933(6)
_cell_measurement_temperature 130(2)
_cell_volume 1687.07(15)
_computing_structure_refinement 'SHELXL-97 (Sheldrick, 1997)'
_computing_structure_solution 'SHELXS-97 (Sheldrick, 1990)'
_diffrn_ambient_temperature 130(2)
_diffrn_measured_fraction_theta_full 1.000
_diffrn_measured_fraction_theta_max 1.000
_diffrn_measurement_device_type 'Bruker CCD area detector'
_diffrn_measurement_method 'phi and omega scans'
_diffrn_radiation_monochromator graphite
_diffrn_radiation_source 'fine-focus sealed tube'
_diffrn_radiation_type MoK\a
_diffrn_radiation_wavelength 0.71073
_diffrn_reflns_av_R_equivalents 0.0296
_diffrn_reflns_av_sigmaI/netI 0.0505
_diffrn_reflns_limit_h_max 15
_diffrn_reflns_limit_h_min -15
_diffrn_reflns_limit_k_max 14
_diffrn_reflns_limit_k_min -14
_diffrn_reflns_limit_l_max 16
_diffrn_reflns_limit_l_min -16
_diffrn_reflns_number 22780
_diffrn_reflns_theta_full 27.50
_diffrn_reflns_theta_max 27.50
_diffrn_reflns_theta_min 1.61
_exptl_absorpt_coefficient_mu 5.249
_exptl_absorpt_correction_T_max 0.7102
_exptl_absorpt_correction_T_min 0.4199
_exptl_absorpt_correction_type multi-scan
_exptl_absorpt_process_details sadabs
_exptl_crystal_colour orange
_exptl_crystal_density_diffrn 1.881
_exptl_crystal_density_method 'not measured'
_exptl_crystal_description needle
_exptl_crystal_F_000 932
_exptl_crystal_size_max 0.20
_exptl_crystal_size_mid 0.07
_exptl_crystal_size_min 0.07
_refine_diff_density_max 1.536
_refine_diff_density_min -1.046
_refine_diff_density_rms 0.098
_refine_ls_abs_structure_details 'Flack H D (1983), Acta Cryst. A39, 876-881'
_refine_ls_abs_structure_Flack 0.022(6)
_refine_ls_extinction_method none
_refine_ls_goodness_of_fit_ref 1.060
_refine_ls_hydrogen_treatment constr
_refine_ls_matrix_type full
_refine_ls_number_parameters 399
_refine_ls_number_reflns 7511
_refine_ls_number_restraints 1
_refine_ls_restrained_S_all 1.060
_refine_ls_R_factor_all 0.0375
_refine_ls_R_factor_gt 0.0328
_refine_ls_shift/su_max 0.001
_refine_ls_shift/su_mean 0.000
_refine_ls_structure_factor_coef Fsqd
_refine_ls_weighting_details 'calc w=1/[\s^2^(Fo^2^)+(0.0150P)^2^+1.7000P] where P=(Fo^2^+2Fc^2^)/3'
_refine_ls_weighting_scheme calc
_refine_ls_wR_factor_gt 0.0705
_refine_ls_wR_factor_ref 0.0723
_reflns_number_gt 6918
_reflns_number_total 7511
_reflns_threshold_expression >2sigma(I)
_cod_data_source_file ic8021529_si_002_3.cif
_cod_data_source_block imw1132
_cod_depositor_comments
;
The following automatic conversions were performed:
'_symmetry_cell_setting' value 'Monoclinic' changed to 'monoclinic'
according to '/home/saulius/struct/CIF-dictionaries/cif_core.dic'
dictionary named 'cif_core.dic' version 2.4.1 from 2010-06-29.

Automatic conversion script
Id: cif_fix_enum 1527 2010-12-29 10:47:43Z saulius 
;
_cod_original_sg_symbol_H-M 'P 21'
_cod_database_code 4301506

loop_
_symmetry_equiv_pos_as_xyz
'x, y, z'
'-x, y+1/2, -z'

loop_
_atom_site_label
_atom_site_type_symbol
_atom_site_fract_x
_atom_site_fract_y
_atom_site_fract_z
_atom_site_U_iso_or_equiv
_atom_site_adp_type
_atom_site_occupancy
_atom_site_symmetry_multiplicity
_atom_site_calc_flag
_atom_site_refinement_flags
_atom_site_disorder_assembly
_atom_site_disorder_group
Ru1 Ru 0.18910(3) 0.27009(3) 1.24634(3) 0.02393(8) Uani 1 1 d . . .
C1 C 0.1720(4) 0.2798(4) 1.0869(3) 0.0253(9) Uani 1 1 d . . .
C2 C 0.2089(4) 0.2703(4) 1.4062(4) 0.0343(10) Uani 1 1 d . . .
C3 C 0.1607(4) 0.0960(4) 1.2404(4) 0.0291(10) Uani 1 1 d . . .
C4 C 0.0237(4) 0.2968(4) 1.2557(4) 0.0307(11) Uani 1 1 d . . .
N1 N 0.1626(4) 0.2893(4) 0.9952(3) 0.0368(10) Uani 1 1 d . . .
N2 N 0.2220(5) 0.2750(5) 1.4974(3) 0.0542(13) Uani 1 1 d . . .
N3 N 0.1471(4) -0.0068(4) 1.2351(3) 0.0394(11) Uani 1 1 d . . .
N4 N -0.0731(4) 0.3144(4) 1.2636(3) 0.0418(11) Uani 1 1 d . . .
N11 N 0.2378(4) 0.4503(4) 1.2482(3) 0.0286(9) Uani 1 1 d . . .
C12 C 0.3503(4) 0.4716(4) 1.2459(3) 0.0298(10) Uani 1 1 d . . .
C13 C 0.3919(5) 0.5876(4) 1.2461(4) 0.0407(13) Uani 1 1 d . . .
H13A H 0.4711 0.6013 1.2445 0.049 Uiso 1 1 calc R . .
C14 C 0.3197(6) 0.6804(5) 1.2485(4) 0.0475(16) Uani 1 1 d . . .
H14A H 0.3478 0.7595 1.2493 0.057 Uiso 1 1 calc R . .
C15 C 0.2057(6) 0.6593(5) 1.2499(4) 0.0463(15) Uani 1 1 d . . .
H15A H 0.1538 0.7236 1.2503 0.056 Uiso 1 1 calc R . .
C16 C 0.1669(5) 0.5442(4) 1.2506(4) 0.0321(11) Uani 1 1 d . . .
H16A H 0.0878 0.5303 1.2529 0.039 Uiso 1 1 calc R . .
N21 N 0.3675(3) 0.2598(4) 1.2417(2) 0.0260(8) Uani 1 1 d . . .
C22 C 0.4229(4) 0.3662(4) 1.2441(4) 0.0296(11) Uani 1 1 d . . .
C23 C 0.5404(5) 0.3710(5) 1.2469(4) 0.0376(13) Uani 1 1 d . . .
H23A H 0.5780 0.4456 1.2481 0.045 Uiso 1 1 calc R . .
C24 C 0.6030(4) 0.2666(6) 1.2479(3) 0.0399(12) Uani 1 1 d . . .
H24A H 0.6835 0.2688 1.2506 0.048 Uiso 1 1 calc R . .
C25 C 0.5464(5) 0.1602(5) 1.2448(4) 0.0384(13) Uani 1 1 d . . .
H25A H 0.5875 0.0877 1.2441 0.046 Uiso 1 1 calc R . .
C26 C 0.4279(4) 0.1590(4) 1.2429(4) 0.0315(11) Uani 1 1 d . . .
H26A H 0.3893 0.0850 1.2423 0.038 Uiso 1 1 calc R . .
N31 N 0.1366(3) 0.9037(3) 1.4888(3) 0.0202(7) Uani 1 1 d . . .
C32 C 0.2307(4) 0.9687(4) 1.4854(3) 0.0234(9) Uani 1 1 d . . .
H32A H 0.2259 1.0524 1.4765 0.028 Uiso 1 1 calc R . .
C33 C 0.3348(3) 0.9136(4) 1.4949(3) 0.0247(9) Uani 1 1 d . . .
C34 C 0.3425(3) 0.7922(4) 1.5062(3) 0.0216(9) Uani 1 1 d . . .
H34A H 0.4141 0.7535 1.5105 0.026 Uiso 1 1 calc R . .
C35 C 0.2434(3) 0.7283(4) 1.5110(3) 0.0205(9) Uani 1 1 d . . .
C36 C 0.1402(3) 0.7861(4) 1.5029(3) 0.0220(9) Uani 1 1 d . . .
H36A H 0.0719 0.7424 1.5074 0.026 Uiso 1 1 calc R . .
C37 C 0.0247(4) 0.9633(5) 1.4789(4) 0.0307(10) Uani 1 1 d . . .
H37A H -0.0354 0.9039 1.4830 0.046 Uiso 1 1 calc R . .
H37B H 0.0162 1.0045 1.4109 0.046 Uiso 1 1 calc R . .
H37C H 0.0195 1.0209 1.5363 0.046 Uiso 1 1 calc R . .
Br1 Br 0.24655(4) 0.56350(4) 1.52819(4) 0.03050(11) Uani 1 1 d . . .
Br2 Br 0.46692(4) 1.00537(5) 1.49443(4) 0.04032(14) Uani 1 1 d . . .
N41 N 0.1641(3) 0.9197(3) 0.9826(3) 0.0242(8) Uani 1 1 d . . .
C42 C 0.2671(4) 0.9660(5) 1.0019(4) 0.0294(10) Uani 1 1 d . . .
H42A H 0.2760 1.0493 1.0103 0.035 Uiso 1 1 calc R . .
C43 C 0.3609(4) 0.8927(4) 1.0097(4) 0.0292(10) Uani 1 1 d . . .
C44 C 0.3484(4) 0.7732(5) 0.9987(3) 0.0275(9) Uani 1 1 d . . .
H44A H 0.4126 0.7223 1.0039 0.033 Uiso 1 1 calc R . .
C45 C 0.2409(4) 0.7271(4) 0.9798(4) 0.0267(10) Uani 1 1 d . . .
C46 C 0.1480(4) 0.8019(4) 0.9713(3) 0.0249(9) Uani 1 1 d . . .
H46A H 0.0739 0.7706 0.9576 0.030 Uiso 1 1 calc R . .
C47 C 0.0649(4) 0.9996(4) 0.9705(4) 0.0308(10) Uani 1 1 d . . .
H47A H 0.0897 1.0820 0.9813 0.046 Uiso 1 1 calc R . .
H47B H 0.0105 0.9789 1.0228 0.046 Uiso 1 1 calc R . .
H47C H 0.0287 0.9909 0.8994 0.046 Uiso 1 1 calc R . .
Br3 Br 0.21725(4) 0.56379(4) 0.96498(4) 0.03482(12) Uani 1 1 d . . .
Br4 Br 0.50702(4) 0.95848(5) 1.02935(4) 0.03986(13) Uani 1 1 d . . .
O1W O 0.0301(4) 0.3281(5) 0.8037(3) 0.0779(17) Uani 1 1 d . . .
H101 H 0.0681 0.3299 0.8628 0.093 Uiso 1 1 d R . .
H102 H -0.0126 0.3863 0.7858 0.093 Uiso 1 1 d R . .
O2W O 0.0802(3) 0.1846(3) 0.6451(3) 0.0441(9) Uani 1 1 d . . .
H202 H 0.1235 0.2322 0.6147 0.053 Uiso 1 1 d R . .
H201 H 0.0641 0.2317 0.6943 0.053 Uiso 1 1 d R . .
O3W O 0.2182(3) 0.0125(5) 0.7440(3) 0.0509(10) Uani 1 1 d . . .
H301 H 0.1760 0.0651 0.7139 0.09(3) Uiso 1 1 d R . .
H302 H 0.1744 -0.0474 0.7418 0.31(11) Uiso 1 1 d R . .
O4W O 0.3588(4) 0.1921(4) 0.8640(4) 0.0651(13) Uani 1 1 d . . .
H401 H 0.3189 0.1408 0.8294 0.078 Uiso 1 1 d R . .
H402 H 0.3075 0.2130 0.9043 0.078 Uiso 1 1 d R . .
O5W O 0.4187(4) 0.3323(5) 0.6909(4) 0.0751(15) Uani 1 1 d . . .
H501 H 0.4009 0.2897 0.7426 0.090 Uiso 1 1 d R . .
H502 H 0.3691 0.3175 0.6413 0.090 Uiso 1 1 d R . .

loop_
_atom_site_aniso_label
_atom_site_aniso_U_11
_atom_site_aniso_U_22
_atom_site_aniso_U_33
_atom_site_aniso_U_23
_atom_site_aniso_U_13
_atom_site_aniso_U_12
Ru1 0.03417(19) 0.01942(17) 0.01828(16) -0.00060(14) 0.00231(13) 0.00024(15)
C1 0.032(2) 0.015(2) 0.029(2) -0.0043(19) 0.0035(17) -0.0003(18)
C2 0.051(3) 0.016(2) 0.036(3) 0.002(2) 0.004(2) 0.006(2)
C3 0.036(2) 0.030(3) 0.021(2) 0.0016(18) 0.0027(19) -0.001(2)
C4 0.041(3) 0.023(3) 0.028(2) -0.0020(18) 0.000(2) -0.003(2)
N1 0.055(3) 0.031(3) 0.024(2) -0.0027(18) 0.0016(18) 0.001(2)
N2 0.103(4) 0.032(2) 0.027(2) 0.003(2) 0.007(2) 0.022(3)
N3 0.054(3) 0.027(3) 0.036(3) -0.0012(19) -0.006(2) -0.006(2)
N4 0.046(3) 0.048(3) 0.032(2) -0.003(2) 0.0100(19) 0.003(2)
N11 0.047(2) 0.021(2) 0.0182(19) -0.0002(16) -0.0005(16) 0.0027(17)
C12 0.040(3) 0.029(3) 0.019(2) 0.0021(19) -0.0030(19) -0.004(2)
C13 0.068(4) 0.030(3) 0.025(3) 0.002(2) 0.000(2) -0.015(3)
C14 0.090(5) 0.022(3) 0.031(3) 0.002(2) 0.003(3) -0.010(3)
C15 0.083(5) 0.030(3) 0.025(3) 0.002(2) 0.000(3) 0.010(3)
C16 0.054(3) 0.025(3) 0.018(2) -0.0020(18) 0.002(2) 0.010(2)
N21 0.037(2) 0.027(2) 0.0144(16) -0.0040(16) 0.0014(15) -0.0005(17)
C22 0.037(3) 0.029(3) 0.022(2) 0.000(2) 0.002(2) 0.000(2)
C23 0.042(3) 0.047(3) 0.023(3) -0.002(2) 0.000(2) -0.010(3)
C24 0.031(2) 0.070(4) 0.019(2) -0.003(3) 0.0011(18) -0.006(3)
C25 0.041(3) 0.052(4) 0.022(3) -0.007(2) -0.003(2) 0.013(3)
C26 0.047(3) 0.027(3) 0.019(2) -0.0008(19) -0.007(2) 0.005(2)
N31 0.0238(18) 0.0161(17) 0.0208(18) -0.0017(14) 0.0015(14) 0.0021(14)
C32 0.028(2) 0.019(2) 0.023(2) 0.0040(17) 0.0017(17) 0.0011(17)
C33 0.020(2) 0.027(2) 0.026(2) 0.0012(18) -0.0025(17) -0.0071(17)
C34 0.0145(18) 0.027(2) 0.022(2) 0.0016(17) -0.0021(15) -0.0008(16)
C35 0.020(2) 0.018(2) 0.023(2) 0.0014(16) 0.0013(17) 0.0015(16)
C36 0.0191(18) 0.024(2) 0.023(2) -0.0028(18) 0.0019(15) -0.0036(17)
C37 0.021(2) 0.024(2) 0.047(3) -0.003(2) 0.001(2) 0.0064(19)
Br1 0.0230(2) 0.0188(2) 0.0491(3) 0.0027(2) -0.00247(19) 0.00038(19)
Br2 0.0298(3) 0.0402(3) 0.0501(3) 0.0154(2) -0.0048(2) -0.0168(2)
N41 0.0261(19) 0.028(2) 0.0190(18) -0.0018(15) 0.0045(14) -0.0017(15)
C42 0.037(2) 0.029(2) 0.023(2) -0.0105(19) 0.0089(19) -0.010(2)
C43 0.026(2) 0.035(3) 0.027(2) -0.007(2) 0.0048(18) -0.0064(19)
C44 0.025(2) 0.032(2) 0.026(2) -0.004(2) 0.0064(17) -0.001(2)
C45 0.030(2) 0.024(2) 0.028(2) 0.0008(18) 0.0083(19) -0.0035(19)
C46 0.025(2) 0.025(2) 0.025(2) 0.0005(17) 0.0006(17) -0.0027(17)
C47 0.032(2) 0.024(2) 0.036(3) -0.002(2) 0.0002(19) -0.001(2)
Br3 0.0252(2) 0.0239(2) 0.0557(3) -0.0031(2) 0.0057(2) -0.0024(2)
Br4 0.0287(2) 0.0452(3) 0.0459(3) -0.0153(2) 0.0047(2) -0.0140(2)
O1W 0.076(3) 0.100(4) 0.053(3) -0.043(3) -0.036(2) 0.053(3)
O2W 0.049(2) 0.041(2) 0.041(2) -0.0120(17) -0.0047(17) 0.0076(17)
O3W 0.039(2) 0.066(3) 0.047(2) 0.007(2) -0.0003(18) 0.001(2)
O4W 0.084(3) 0.044(2) 0.072(3) -0.004(2) 0.044(3) 0.003(2)
O5W 0.074(3) 0.075(4) 0.074(3) 0.022(3) -0.016(3) -0.002(3)

loop_
_atom_type_symbol
_atom_type_description
_atom_type_scat_dispersion_real
_atom_type_scat_dispersion_imag
_atom_type_scat_source
C C 0.0033 0.0016 'International Tables Vol C Tables 4.2.6.8 and 6.1.1.4'
H H 0.0000 0.0000 'International Tables Vol C Tables 4.2.6.8 and 6.1.1.4'
N N 0.0061 0.0033 'International Tables Vol C Tables 4.2.6.8 and 6.1.1.4'
Br Br -0.2901 2.4595 'International Tables Vol C Tables 4.2.6.8 and 6.1.1.4'
Ru Ru -1.2594 0.8363 'International Tables Vol C Tables 4.2.6.8 and 6.1.1.4'
O O 0.0106 0.0060 'International Tables Vol C Tables 4.2.6.8 and 6.1.1.4'

loop_
_geom_angle_atom_site_label_1
_geom_angle_atom_site_label_2
_geom_angle_atom_site_label_3
_geom_angle
_geom_angle_site_symmetry_1
_geom_angle_site_symmetry_3
_geom_angle_publ_flag
C4 Ru1 C3 89.3(2) . . ?
C4 Ru1 C1 90.76(18) . . ?
C3 Ru1 C1 90.53(18) . . ?
C4 Ru1 C2 89.62(19) . . ?
C3 Ru1 C2 92.7(2) . . ?
C1 Ru1 C2 176.7(2) . . ?
C4 Ru1 N11 97.01(18) . . ?
C3 Ru1 N11 173.6(2) . . ?
C1 Ru1 N11 88.25(16) . . ?
C2 Ru1 N11 88.47(17) . . ?
C4 Ru1 N21 174.11(18) . . ?
C3 Ru1 N21 96.37(19) . . ?
C1 Ru1 N21 90.80(15) . . ?
C2 Ru1 N21 88.50(17) . . ?
N11 Ru1 N21 77.36(17) . . ?
N1 C1 Ru1 177.9(4) . . ?
N2 C2 Ru1 177.2(5) . . ?
N3 C3 Ru1 177.8(5) . . ?
N4 C4 Ru1 178.2(4) . . ?
C1 N1 O1W 151.7(4) . . ?
C1 N1 O4W 118.0(3) . . ?
O1W N1 O4W 89.19(17) . . ?
C1 N1 Br3 101.6(3) . . ?
O1W N1 Br3 81.54(16) . . ?
O4W N1 Br3 96.48(14) . . ?
C2 N2 Br1 99.7(4) . . ?
C16 N11 C12 118.2(4) . . ?
C16 N11 Ru1 125.8(4) . . ?
C12 N11 Ru1 116.0(3) . . ?
N11 C12 C13 120.8(5) . . ?
N11 C12 C22 115.7(4) . . ?
C13 C12 C22 123.5(5) . . ?
C14 C13 C12 120.1(5) . . ?
C14 C13 H13A 119.9 . . ?
C12 C13 H13A 119.9 . . ?
C13 C14 C15 119.2(5) . . ?
C13 C14 H14A 120.4 . . ?
C15 C14 H14A 120.4 . . ?
C14 C15 C16 119.6(5) . . ?
C14 C15 H15A 120.2 . . ?
C16 C15 H15A 120.2 . . ?
N11 C16 C15 122.0(6) . . ?
N11 C16 H16A 119.0 . . ?
C15 C16 H16A 119.0 . . ?
C26 N21 C22 119.3(4) . . ?
C26 N21 Ru1 125.2(4) . . ?
C22 N21 Ru1 115.4(3) . . ?
N21 C22 C23 120.8(5) . . ?
N21 C22 C12 115.5(4) . . ?
C23 C22 C12 123.6(5) . . ?
C22 C23 C24 119.9(5) . . ?
C22 C23 H23A 120.0 . . ?
C24 C23 H23A 120.0 . . ?
C25 C24 C23 118.8(4) . . ?
C25 C24 H24A 120.6 . . ?
C23 C24 H24A 120.6 . . ?
C24 C25 C26 119.6(5) . . ?
C24 C25 H25A 120.2 . . ?
C26 C25 H25A 120.2 . . ?
N21 C26 C25 121.6(5) . . ?
N21 C26 H26A 119.2 . . ?
C25 C26 H26A 119.2 . . ?
C32 N31 C36 121.9(4) . . ?
C32 N31 C37 119.3(4) . . ?
C36 N31 C37 118.8(4) . . ?
N31 C32 C33 119.4(4) . . ?
N31 C32 H32A 120.3 . . ?
C33 C32 H32A 120.3 . . ?
C32 C33 C34 120.7(4) . . ?
C32 C33 Br2 119.4(3) . . ?
C34 C33 Br2 119.9(3) . . ?
C33 C34 C35 118.1(4) . . ?
C33 C34 H34A 120.9 . . ?
C35 C34 H34A 120.9 . . ?
C34 C35 C36 120.0(4) . . ?
C34 C35 Br1 120.8(3) . . ?
C36 C35 Br1 119.2(3) . . ?
N31 C36 C35 119.8(4) . . ?
N31 C36 H36A 120.1 . . ?
C35 C36 H36A 120.1 . . ?
N31 C37 H37A 109.5 . . ?
N31 C37 H37B 109.5 . . ?
H37A C37 H37B 109.5 . . ?
N31 C37 H37C 109.5 . . ?
H37A C37 H37C 109.5 . . ?
H37B C37 H37C 109.5 . . ?
C35 Br1 N2 165.46(15) . . ?
C35 Br1 Br2 100.94(13) . 2_648 ?
N2 Br1 Br2 83.30(10) . 2_648 ?
C33 Br2 O5W 92.98(17) . 2_657 ?
C33 Br2 Br1 156.95(15) . 2_658 ?
O5W Br2 Br1 67.70(8) 2_657 2_658 ?
C42 N41 C46 121.7(4) . . ?
C42 N41 C47 119.4(4) . . ?
C46 N41 C47 118.9(4) . . ?
N41 C42 C43 120.0(4) . . ?
N41 C42 H42A 120.0 . . ?
C43 C42 H42A 120.0 . . ?
C44 C43 C42 120.1(4) . . ?
C44 C43 Br4 119.8(4) . . ?
C42 C43 Br4 120.0(4) . . ?
C43 C44 C45 118.9(5) . . ?
C43 C44 H44A 120.5 . . ?
C45 C44 H44A 120.5 . . ?
C44 C45 C46 120.2(4) . . ?
C44 C45 Br3 121.2(4) . . ?
C46 C45 Br3 118.6(3) . . ?
N41 C46 C45 119.1(4) . . ?
N41 C46 H46A 120.5 . . ?
C45 C46 H46A 120.5 . . ?
N41 C47 H47A 109.5 . . ?
N41 C47 H47B 109.5 . . ?
H47A C47 H47B 109.5 . . ?
N41 C47 H47C 109.5 . . ?
H47A C47 H47C 109.5 . . ?
H47B C47 H47C 109.5 . . ?
C45 Br3 N1 166.74(16) . . ?
C45 Br3 Br4 101.55(14) . 2_647 ?
N1 Br3 Br4 82.10(8) . 2_647 ?
C43 Br4 Br3 172.77(15) . 2_657 ?
O2W O1W N3 117.57(18) . 2_557 ?
O2W O1W N1 114.49(18) . . ?
N3 O1W N1 127.92(19) 2_557 . ?
O2W O1W H101 123.3 . . ?
N3 O1W H101 119.0 2_557 . ?
N1 O1W H101 10.4 . . ?
O2W O1W H102 114.8 . . ?
N3 O1W H102 12.1 2_557 . ?
N1 O1W H102 129.4 . . ?
H101 O1W H102 119.4 . . ?
O1W O2W N2 117.1(2) . 1_554 ?
O1W O2W O3W 103.42(17) . . ?
N2 O2W O3W 101.44(18) 1_554 . ?
O1W O2W H202 97.4 . . ?
N2 O2W H202 19.8 1_554 . ?
O3W O2W H202 106.9 . . ?
O1W O2W H201 1.6 . . ?
N2 O2W H201 115.9 1_554 . ?
O3W O2W H201 104.8 . . ?
H202 O2W H201 96.2 . . ?
O2W O3W N4 101.40(18) . 2_547 ?
O2W O3W O4W 92.90(19) . . ?
N4 O3W O4W 151.27(19) 2_547 . ?
O2W O3W H301 0.1 . . ?
N4 O3W H301 101.4 2_547 . ?
O4W O3W H301 92.9 . . ?
O2W O3W H302 101.5 . . ?
N4 O3W H302 0.1 2_547 . ?
O4W O3W H302 151.2 . . ?
H301 O3W H302 101.5 . . ?
O5W O4W O3W 98.07(19) . . ?
O5W O4W N1 116.50(19) . . ?
O3W O4W N1 95.83(18) . . ?
O5W O4W H401 97.7 . . ?
O3W O4W H401 0.4 . . ?
N1 O4W H401 96.2 . . ?
O5W O4W H402 122.3 . . ?
O3W O4W H402 95.7 . . ?
N1 O4W H402 5.9 . . ?
H401 O4W H402 96.1 . . ?
O4W O5W H501 0.5 . . ?
O4W O5W H502 105.8 . . ?
H501 O5W H502 105.6 . . ?

loop_
_geom_bond_atom_site_label_1
_geom_bond_atom_site_label_2
_geom_bond_distance
_geom_bond_site_symmetry_2
_geom_bond_publ_flag
Ru1 C4 1.989(5) . ?
Ru1 C3 1.990(5) . ?
Ru1 C1 2.025(4) . ?
Ru1 C2 2.028(5) . ?
Ru1 N11 2.110(4) . ?
Ru1 N21 2.116(4) . ?
C1 N1 1.166(5) . ?
C2 N2 1.160(6) . ?
C3 N3 1.171(7) . ?
C4 N4 1.172(7) . ?
N1 O1W 2.844(6) . ?
N1 O4W 3.134(6) . ?
N1 Br3 3.188(5) . ?
N2 Br1 3.285(6) . ?
N11 C16 1.351(6) . ?
N11 C12 1.353(7) . ?
C12 C13 1.396(7) . ?
C12 C22 1.466(7) . ?
C13 C14 1.351(8) . ?
C13 H13A 0.9500 . ?
C14 C15 1.370(10) . ?
C14 H14A 0.9500 . ?
C15 C16 1.376(8) . ?
C15 H15A 0.9500 . ?
C16 H16A 0.9500 . ?
N21 C26 1.341(6) . ?
N21 C22 1.365(6) . ?
C22 C23 1.389(7) . ?
C23 C24 1.389(9) . ?
C23 H23A 0.9500 . ?
C24 C25 1.373(9) . ?
C24 H24A 0.9500 . ?
C25 C26 1.400(8) . ?
C25 H25A 0.9500 . ?
C26 H26A 0.9500 . ?
N31 C32 1.335(6) . ?
N31 C36 1.338(6) . ?
N31 C37 1.481(5) . ?
C32 C33 1.377(6) . ?
C32 H32A 0.9500 . ?
C33 C34 1.377(6) . ?
C33 Br2 1.874(4) . ?
C34 C35 1.379(6) . ?
C34 H34A 0.9500 . ?
C35 C36 1.381(6) . ?
C35 Br1 1.870(4) . ?
C36 H36A 0.9500 . ?
C37 H37A 0.9800 . ?
C37 H37B 0.9800 . ?
C37 H37C 0.9800 . ?
Br1 Br2 3.4784(7) 2_648 ?
Br2 O5W 3.399(5) 2_657 ?
Br2 Br1 3.4784(7) 2_658 ?
N41 C42 1.333(6) . ?
N41 C46 1.348(6) . ?
N41 C47 1.479(6) . ?
C42 C43 1.381(7) . ?
C42 H42A 0.9500 . ?
C43 C44 1.361(7) . ?
C43 Br4 1.882(4) . ?
C44 C45 1.380(6) . ?
C44 H44A 0.9500 . ?
C45 C46 1.383(6) . ?
C45 Br3 1.869(5) . ?
C46 H46A 0.9500 . ?
C47 H47A 0.9800 . ?
C47 H47B 0.9800 . ?
C47 H47C 0.9800 . ?
Br3 Br4 3.4647(7) 2_647 ?
Br4 Br3 3.4647(7) 2_657 ?
O1W O2W 2.677(5) . ?
O1W N3 2.822(6) 2_557 ?
O1W H101 0.8500 . ?
O1W H102 0.8500 . ?
O2W N2 2.783(7) 1_554 ?
O2W O3W 2.783(6) . ?
O2W H202 0.8501 . ?
O2W H201 0.8499 . ?
O3W N4 2.812(7) 2_547 ?
O3W O4W 2.977(7) . ?
O3W H301 0.8500 . ?
O3W H302 0.8500 . ?
O4W O5W 2.831(6) . ?
O4W H401 0.8501 . ?
O4W H402 0.8501 . ?
O5W H501 0.8501 . ?
O5W H502 0.8500 . ?
